data_2005446
loop_
_publ_author_name
'Blake, A. J.'
'McNab, H.'

_publ_section_title
;
 Four Simple Pyridazin-3(2<i>H</i>)-ones
;
_journal_issue 10
_journal_name_full 'Acta Crystallographica Section C'
_journal_page_first 2622
_journal_page_last 2627
_journal_paper_doi 10.1107/S0108270196005355
_journal_volume 52
_journal_year 1996
_chemical_formula_moiety 'C5 H6 N2 O'
_chemical_formula_sum 'C5 H6 N2 O'
_chemical_formula_weight 110.12
_chemical_melting_point 427.0(10)
_chemical_name_common 'Compound 5'
_chemical_name_systematic
;
 4-methylpyridazin-3(2H)-one
;
_space_group_IT_number 61
_symmetry_cell_setting orthorhombic
_symmetry_space_group_name_Hall '-P 2ac 2ab'
_symmetry_space_group_name_H-M 'P b c a'
_audit_creation_method SHELXL
_cell_angle_alpha 90.00
_cell_angle_beta 90.00
_cell_angle_gamma 90.00
_cell_formula_units_Z 8
_cell_length_a 11.8328(16)
_cell_length_b 7.5583(14)
_cell_length_c 12.387(3)
_cell_measurement_reflns_used '62 (at +-\w)'
_cell_measurement_temperature 295(2)
_cell_measurement_theta_max 18
_cell_measurement_theta_min 12
_cell_volume 1107.8(4)
_computing_cell_refinement DIF4
_computing_data_collection 'DIF4 (Stoe & Cie, 1990)'
_computing_data_reduction 'X-RED (Stoe & Cie, 1995)'
_computing_molecular_graphics 'SHELXTL/PC (Sheldrick, 1995)'
_computing_publication_material SHELXL93
_computing_structure_refinement 'SHELXL93 (Sheldrick, 1993)'
_computing_structure_solution 'SHELXS86 (Sheldrick, 1990)'
_diffrn_ambient_temperature 295(2)
_diffrn_measurement_device 'Stoe Stadi-4 four-circle diffractometer'
_diffrn_measurement_method '\w-2\q scans with \w width given by (1.8+0.35tan\q)\%'
_diffrn_radiation_monochromator graphite
_diffrn_radiation_source 'fine-focus sealed tube'
_diffrn_radiation_type MoK\a
_diffrn_radiation_wavelength 0.71073
_diffrn_reflns_av_R_equivalents 0.0563
_diffrn_reflns_av_sigmaI/netI 0.1288
_diffrn_reflns_limit_h_max 14
_diffrn_reflns_limit_h_min -1
_diffrn_reflns_limit_k_max 9
_diffrn_reflns_limit_k_min -1
_diffrn_reflns_limit_l_max 1
_diffrn_reflns_limit_l_min -14
_diffrn_reflns_number 1510
_diffrn_reflns_theta_max 25.05
_diffrn_reflns_theta_min 3.29
_diffrn_standards_decay_% 15
_diffrn_standards_interval_time 120
_diffrn_standards_number 3
_exptl_absorpt_coefficient_mu 0.096
_exptl_absorpt_correction_type none
_exptl_crystal_colour colourless
_exptl_crystal_density_diffrn 1.320
_exptl_crystal_density_meas ?
_exptl_crystal_description plate
_exptl_crystal_F_000 464
_exptl_crystal_size_max 0.54
_exptl_crystal_size_mid 0.47
_exptl_crystal_size_min 0.02
_refine_diff_density_max 0.14
_refine_diff_density_min -0.17
_refine_ls_extinction_coef 0.002(2)
_refine_ls_extinction_method 'SHELXL93 (Sheldrick, 1993)'
_refine_ls_goodness_of_fit_all 0.933
_refine_ls_goodness_of_fit_obs 1.075
_refine_ls_hydrogen_treatment
;
Hydrogen atoms attached to N2, C5 and C6 were initially placed
in calculated positions with U~iso~(H) = 1.2U~eq~(C,N).  Methyl group
H atoms were located in a difference Fourier map and thereafter
treated as part of a rigid methyl group allowed to rotate about the
C4-C4m vector with U~iso~(H) = 1.5U~eq~(C4m).
;
_refine_ls_matrix_type full
_refine_ls_number_parameters 74
_refine_ls_number_reflns 936
_refine_ls_number_restraints 0
_refine_ls_restrained_S_all 0.964
_refine_ls_restrained_S_obs 1.075
_refine_ls_R_factor_all 0.2070
_refine_ls_R_factor_obs 0.0566
_refine_ls_shift/esd_max 0.009
_refine_ls_shift/esd_mean 0.002
_refine_ls_structure_factor_coef Fsqd
_refine_ls_weighting_details 'w=1/[\s^2^(Fo^2^)+(0.064P)^2^] where P=(Fo^2^+2Fc^2^)/3'
_refine_ls_weighting_scheme calc
_refine_ls_wR_factor_all 0.1738
_refine_ls_wR_factor_obs 0.1085
_reflns_number_observed 340
_reflns_number_total 943
_reflns_observed_criterion >2sigma(I)
_cod_data_source_file ab1367.cif
_cod_data_source_block 5
_cod_depositor_comments
;
The following automatic conversions were performed:
'_symmetry_cell_setting' value 'Orthorhombic' changed to 'orthorhombic'
according to '/home/saulius/struct/CIF-dictionaries/cif_core.dic'
dictionary named 'cif_core.dic' version 2.4.1 from 2010-06-29.

Automatic conversion script
Id: cif_fix_enum 1527 2010-12-29 10:47:43Z saulius 

The following automatic conversions were performed:

'_chemical_melting_point' value '426-428K' was changed to '427.0(10)'
- the average value was taken and precision was
estimated.

'_symmetry_cell_setting' value 'Orthorhombic' changed to
'orthorhombic' according to
/home/saulius/struct/CIF-dictionaries/cif_core.dic dictionary named
'cif_core.dic' version 2.4.1 from
2010-06-29.

'_exptl_absorpt_correction_type' value 'None' changed to
'none' according to
/home/saulius/struct/CIF-dictionaries/cif_core.dic dictionary named
'cif_core.dic' version 2.4.1 from 2010-06-29.

'_geom_bond_publ_flag'
value 'No' changed to 'no' according to
/home/saulius/struct/CIF-dictionaries/cif_core.dic dictionary named
'cif_core.dic' version 2.4.1 from 2010-06-29 (8
times).

'_geom_angle_publ_flag' value 'No' changed to 'no' according
to /home/saulius/struct/CIF-dictionaries/cif_core.dic dictionary
named 'cif_core.dic' version 2.4.1 from 2010-06-29 (10 times).

Automatic conversion script
Id: cif_fix_values 1715 2011-07-08 13:25:40Z adriana 

The following automatic conversions were performed:

'_exptl_crystal_density_meas' value 'not measured' was changed to '?'
- the value is perceived as not measured.

Automatic conversion script
Id: cif_fix_values 3008 2015-01-20 13:52:24Z robertas 

The following automatic conversions were performed:

'_refine_ls_weighting_scheme' value 'calc
w=1/[\s^2^(Fo^2^)+(0.064P)^2^] where P=(Fo^2^+2Fc^2^)/3' was changed
to 'calc'. New tag '_refine_ls_weighting_details' was created. The
value of the new tag was set to 'w=1/[\s^2^(Fo^2^)+(0.064P)^2^] where
P=(Fo^2^+2Fc^2^)/3'.

Automatic conversion script
Id: cif_fix_values 3143 2015-03-26 13:38:13Z robertas 
;
_cod_database_code 2005446

loop_
_symmetry_equiv_pos_as_xyz
'x, y, z'
'-x+1/2, -y, z+1/2'
'-x, y+1/2, -z+1/2'
'x+1/2, -y+1/2, -z'
'-x, -y, -z'
'x-1/2, y, -z-1/2'
'x, -y-1/2, z-1/2'
'-x-1/2, y-1/2, z'

loop_
_atom_site_aniso_label
_atom_site_aniso_U_11
_atom_site_aniso_U_22
_atom_site_aniso_U_33
_atom_site_aniso_U_12
_atom_site_aniso_U_13
_atom_site_aniso_U_23
N1 0.060(3) 0.091(4) 0.041(2) 0.003(3) -0.002(2) -0.013(3)
N2 0.040(2) 0.073(3) 0.045(2) 0.010(3) -0.002(2) 0.001(3)
C3 0.049(3) 0.047(4) 0.042(3) -0.006(3) -0.008(3) 0.012(3)
O3 0.048(2) 0.080(3) 0.037(2) 0.005(2) -0.001(2) -0.005(2)
C4 0.041(3) 0.049(4) 0.052(3) 0.003(3) 0.010(3) 0.002(3)
C4m 0.045(3) 0.080(5) 0.067(3) 0.002(3) 0.001(3) -0.006(3)
C5 0.051(4) 0.071(5) 0.054(3) 0.001(3) 0.009(3) -0.004(3)
C6 0.064(4) 0.091(5) 0.046(3) 0.005(4) -0.005(4) -0.012(3)

loop_
_atom_site_label
_atom_site_occupancy
_atom_site_fract_x
_atom_site_fract_y
_atom_site_fract_z
_atom_site_U_iso_or_equiv
_atom_site_thermal_displace_type
_atom_site_calc_flag
_atom_site_refinement_flags
_atom_site_type_symbol
N1 1 0.9376(4) 0.1594(7) 0.7239(3) 0.064(2) Uani d . N
N2 1 0.9349(3) 0.0897(6) 0.6224(3) 0.0527(13) Uani d . N
H2 1 0.9988(3) 0.0611(6) 0.5944(3) 0.063 Uiso calc R H
C3 1 0.8421(4) 0.0609(6) 0.5613(3) 0.0461(15) Uani d . C
O3 1 0.8535(3) -0.0006(5) 0.4680(2) 0.0552(10) Uani d . O
C4 1 0.7352(4) 0.1051(7) 0.6094(4) 0.047(2) Uani d . C
C4m 1 0.6312(4) 0.0711(7) 0.5454(4) 0.064(2) Uani d . C
H4m1 1 0.6322(4) -0.0498(7) 0.5217(4) 0.096 Uiso d R H
H4m2 1 0.6285(4) 0.1480(7) 0.4838(4) 0.096 Uiso d R H
H4m3 1 0.5658(4) 0.0908(7) 0.5897(4) 0.096 Uiso d R H
C5 1 0.7364(5) 0.1730(8) 0.7095(4) 0.059(2) Uani d . C
H5 1 0.6690(5) 0.2027(8) 0.7436(4) 0.071 Uiso calc R H
C6 1 0.8404(5) 0.1990(8) 0.7629(4) 0.067(2) Uani d . C
H6 1 0.8384(5) 0.2487(8) 0.8315(4) 0.080 Uiso calc R H

loop_
_atom_type_symbol
_atom_type_description
_atom_type_scat_dispersion_real
_atom_type_scat_dispersion_imag
_atom_type_scat_source
C C 0.0033 0.0016 'International Tables Vol C Tables 4.2.6.8 and 6.1.1.4'
H H 0.0000 0.0000 'International Tables Vol C Tables 4.2.6.8 and 6.1.1.4'
N N 0.0061 0.0033 'International Tables Vol C Tables 4.2.6.8 and 6.1.1.4'
O O 0.0106 0.0060 'International Tables Vol C Tables 4.2.6.8 and 6.1.1.4'

loop_
_geom_angle_atom_site_label_1
_geom_angle_atom_site_label_2
_geom_angle_atom_site_label_3
_geom_angle
_geom_angle_publ_flag
C6 N1 N2 114.6(5) no
N1 N2 C3 126.7(5) no
O3 C3 N2 119.2(4) no
O3 C3 C4 124.3(4) no
N2 C3 C4 116.4(4) no
C5 C4 C3 117.5(5) no
C5 C4 C4m 124.6(5) no
C3 C4 C4m 117.9(4) no
C4 C5 C6 119.7(5) no
N1 C6 C5 125.0(5) no

loop_
_geom_bond_atom_site_label_1
_geom_bond_atom_site_label_2
_geom_bond_distance
_geom_bond_publ_flag
N1 C6 1.282(6) no
N1 N2 1.363(5) no
N2 C3 1.351(6) no
C3 O3 1.253(5) no
C3 C4 1.438(6) no
C4 C5 1.342(6) no
C4 C4m 1.486(6) no
C5 C6 1.411(7) no

loop_
_geom_torsion_atom_site_label_1
_geom_torsion_atom_site_label_2
_geom_torsion_atom_site_label_3
_geom_torsion_atom_site_label_4
_geom_torsion
C6 N1 N2 C3 0.5(8)
N1 N2 C3 O3 178.3(5)
N1 N2 C3 C4 -1.4(7)
O3 C3 C4 C5 -178.8(5)
N2 C3 C4 C5 0.9(7)
O3 C3 C4 C4m 1.7(7)
N2 C3 C4 C4m -178.6(5)
C3 C4 C5 C6 0.3(8)
C4m C4 C5 C6 179.8(5)
N2 N1 C6 C5 1.0(8)
C4 C5 C6 N1 -1.4(9)

loop_
_cod_related_entry_id
_cod_related_entry_database
_cod_related_entry_code
1 ChemSpider 9587245
